data_4038437
loop_
_publ_author_name
'Beer, Henrik'
'Bresien, Jonas'
'Michalik, Dirk'
'R\"olke, Anne-Kristin'
'Schulz, Axel'
'Villinger, Alexander'
'Wustrack, Ronald'

_publ_section_title
;
 Heterocyclopentanediyls vs Heterocyclopentadienes: A Question of Silyl
 Group Migration.
;
_journal_name_full 'The Journal of organic chemistry'
_journal_paper_doi 10.1021/acs.joc.0c00460
_journal_year 2020
_chemical_formula_moiety 'C23 H63 N3 P2 Si8'
_chemical_formula_sum 'C23 H63 N3 P2 Si8'
_chemical_formula_weight 668.42
_space_group_crystal_system orthorhombic
_space_group_IT_number 19
_space_group_name_Hall 'P 2ac 2ab'
_space_group_name_H-M_alt 'P 21 21 21'
_atom_sites_solution_hydrogens geom
_audit_creation_method SHELXL-2014/7
_cell_angle_alpha 90
_cell_angle_beta 90
_cell_angle_gamma 90
_cell_formula_units_Z 4
_cell_length_a 15.445(3)
_cell_length_b 16.110(4)
_cell_length_c 16.603(4)
_cell_measurement_reflns_used 9923
_cell_measurement_temperature 123(2)
_cell_measurement_theta_max 23.01
_cell_measurement_theta_min 2.20
_cell_volume 4131.1(16)
_computing_cell_refinement 'Bruker Apex V7.51A'
_computing_data_collection 'Bruker Apex V7.51A'
_computing_data_reduction 'Bruker SAINT'
_computing_molecular_graphics 'ORTEP-3v2.01 (Farrugia, 1997)'
_computing_publication_material 'SHELXL-2014/7 (Sheldrick, 2014)'
_computing_structure_refinement 'SHELXL-2014/7 (Sheldrick, 2014)'
_computing_structure_solution 'Bruker SHELXTL'
_diffrn_ambient_temperature 123(2)
_diffrn_measured_fraction_theta_full 0.999
_diffrn_measured_fraction_theta_max 0.998
_diffrn_measurement_device_type 'Bruker Apex Kappa-II-CCD-diffractometer'
_diffrn_measurement_method 'phi and omega scans'
_diffrn_radiation_type MoK\a
_diffrn_radiation_wavelength 0.71073
_diffrn_reflns_av_R_equivalents 0.0548
_diffrn_reflns_av_unetI/netI 0.1565
_diffrn_reflns_Laue_measured_fraction_full 0.999
_diffrn_reflns_Laue_measured_fraction_max 0.998
_diffrn_reflns_number 7186
_diffrn_reflns_point_group_measured_fraction_full 0.999
_diffrn_reflns_point_group_measured_fraction_max 0.999
_diffrn_reflns_theta_full 25.242
_diffrn_reflns_theta_max 30.998
_diffrn_reflns_theta_min 1.761
_diffrn_source 'sealed tube'
_exptl_absorpt_coefficient_mu 0.355
_exptl_absorpt_correction_T_max 0.746156
_exptl_absorpt_correction_T_min 0.682992
_exptl_absorpt_correction_type multi-scan
_exptl_absorpt_process_details '(TWINABS; Sheldrick, 2004)'
_exptl_crystal_colour yellow
_exptl_crystal_density_diffrn 1.075
_exptl_crystal_description block
_exptl_crystal_F_000 1456
_exptl_crystal_size_max 0.230
_exptl_crystal_size_mid 0.160
_exptl_crystal_size_min 0.100
_refine_diff_density_max 1.326
_refine_diff_density_min -0.690
_refine_diff_density_rms 0.079
_refine_ls_abs_structure_details
;
 Refined as an inversion twin.
;
_refine_ls_abs_structure_Flack 0.10(16)
_refine_ls_extinction_method none
_refine_ls_goodness_of_fit_ref 0.832
_refine_ls_hydrogen_treatment constr
_refine_ls_matrix_type full
_refine_ls_number_parameters 347
_refine_ls_number_reflns 7186
_refine_ls_number_restraints 0
_refine_ls_restrained_S_all 0.832
_refine_ls_R_factor_all 0.0890
_refine_ls_R_factor_gt 0.0496
_refine_ls_shift/su_max 0.000
_refine_ls_shift/su_mean 0.000
_refine_ls_structure_factor_coef Fsqd
_refine_ls_weighting_details 'w=1/[\s^2^(Fo^2^)+(0.0442P)^2^] where P=(Fo^2^+2Fc^2^)/3'
_refine_ls_weighting_scheme calc
_refine_ls_wR_factor_gt 0.1092
_refine_ls_wR_factor_ref 0.1167
_reflns_Friedel_coverage 0.829
_reflns_Friedel_fraction_full 1.000
_reflns_Friedel_fraction_max 0.999
_reflns_number_gt 3869
_reflns_number_total 7186
_reflns_threshold_expression 'I > 2\s(I)'
_cod_data_source_file jo0c00460_si_003.cif
_cod_data_source_block is_hm009
_cod_database_code 4038437
_shelx_shelxl_version_number 2014/7
_shelx_space_group_comment
;
The symmetry employed for this shelxl refinement is uniquely defined
by the following loop, which should always be used as a source of
symmetry information in preference to the above space-group names.
They are only intended as comments.
;
_shelx_estimated_absorpt_t_min 0.923
_shelx_estimated_absorpt_t_max 0.965

loop_
_space_group_symop_operation_xyz
'x, y, z'
'-x+1/2, -y, z+1/2'
'-x, y+1/2, -z+1/2'
'x+1/2, -y+1/2, -z'

loop_
_atom_site_label
_atom_site_type_symbol
_atom_site_fract_x
_atom_site_fract_y
_atom_site_fract_z
_atom_site_U_iso_or_equiv
_atom_site_adp_type
_atom_site_occupancy
_atom_site_site_symmetry_order
_atom_site_calc_flag
_atom_site_refinement_flags_posn
_atom_site_refinement_flags_adp
_atom_site_refinement_flags_occupancy
_atom_site_disorder_assembly
_atom_site_disorder_group
P1 P 0.45311(10) 0.40426(9) 0.53197(8) 0.0424(4) Uani 1 1 d . . . . .
P2 P 0.48580(9) 0.51418(9) 0.39974(8) 0.0394(3) Uani 1 1 d . . . . .
N1 N 0.4371(2) 0.4276(2) 0.4316(2) 0.0256(8) Uani 1 1 d . . . . .
N2 N 0.5297(2) 0.5428(2) 0.4833(2) 0.0336(10) Uani 1 1 d . . . . .
C1 C 0.5159(3) 0.4951(3) 0.5500(3) 0.0269(10) Uani 1 1 d . . . . .
Si1 Si 0.36477(7) 0.36591(7) 0.36973(7) 0.0215(3) Uani 1 1 d . . . . .
Si2 Si 0.22914(8) 0.37317(8) 0.43495(8) 0.0295(3) Uani 1 1 d . . . . .
Si3 Si 0.41881(8) 0.22899(8) 0.36215(8) 0.0257(3) Uani 1 1 d . . . . .
Si4 Si 0.35489(8) 0.42928(8) 0.24075(7) 0.0237(3) Uani 1 1 d . . . . .
Si5 Si 0.62860(7) 0.60914(7) 0.59761(7) 0.0181(2) Uani 1 1 d . . . . .
Si6 Si 0.73005(8) 0.55629(8) 0.50204(8) 0.0252(3) Uani 1 1 d . . . . .
Si7 Si 0.53897(8) 0.72062(8) 0.55343(8) 0.0291(3) Uani 1 1 d . . . . .
Si8 Si 0.71364(9) 0.66711(9) 0.70226(8) 0.0324(3) Uani 1 1 d . . . . .
N3 N 0.5554(2) 0.5224(2) 0.6190(2) 0.0204(8) Uani 1 1 d . . . . .
C2 C 0.2154(4) 0.4832(3) 0.4714(4) 0.068(2) Uani 1 1 d . . . . .
H2A H 0.2295 0.5218 0.4277 0.102 Uiso 1 1 calc R U . . .
H2B H 0.2543 0.4932 0.5171 0.102 Uiso 1 1 calc R U . . .
H2C H 0.1554 0.4919 0.4884 0.102 Uiso 1 1 calc R U . . .
C3 C 0.2226(3) 0.3020(3) 0.5240(3) 0.0389(13) Uani 1 1 d . . . . .
H3A H 0.1670 0.3100 0.5513 0.058 Uiso 1 1 calc R U . . .
H3B H 0.2699 0.3146 0.5614 0.058 Uiso 1 1 calc R U . . .
H3C H 0.2275 0.2443 0.5058 0.058 Uiso 1 1 calc R U . . .
C4 C 0.1416(3) 0.3448(4) 0.3639(3) 0.0527(16) Uani 1 1 d . . . . .
H4A H 0.1382 0.3865 0.3210 0.079 Uiso 1 1 calc R U . . .
H4B H 0.0864 0.3426 0.3928 0.079 Uiso 1 1 calc R U . . .
H4C H 0.1540 0.2904 0.3403 0.079 Uiso 1 1 calc R U . . .
C5 C 0.4452(3) 0.1861(3) 0.4641(3) 0.0407(13) Uani 1 1 d . . . . .
H5A H 0.4644 0.1284 0.4587 0.061 Uiso 1 1 calc R U . . .
H5B H 0.3935 0.1883 0.4983 0.061 Uiso 1 1 calc R U . . .
H5C H 0.4914 0.2192 0.4886 0.061 Uiso 1 1 calc R U . . .
C6 C 0.3332(3) 0.1619(3) 0.3168(3) 0.0471(15) Uani 1 1 d . . . . .
H6A H 0.3214 0.1803 0.2617 0.071 Uiso 1 1 calc R U . . .
H6B H 0.2802 0.1660 0.3490 0.071 Uiso 1 1 calc R U . . .
H6C H 0.3531 0.1041 0.3161 0.071 Uiso 1 1 calc R U . . .
C7 C 0.5183(3) 0.2253(3) 0.2979(4) 0.0522(16) Uani 1 1 d . . . . .
H7A H 0.5025 0.2360 0.2417 0.078 Uiso 1 1 calc R U . . .
H7B H 0.5451 0.1704 0.3023 0.078 Uiso 1 1 calc R U . . .
H7C H 0.5593 0.2678 0.3162 0.078 Uiso 1 1 calc R U . . .
C8 C 0.2872(3) 0.3584(3) 0.1773(3) 0.0370(12) Uani 1 1 d . . . . .
H8A H 0.2812 0.3820 0.1231 0.056 Uiso 1 1 calc R U . . .
H8B H 0.2298 0.3522 0.2017 0.056 Uiso 1 1 calc R U . . .
H8C H 0.3152 0.3039 0.1737 0.056 Uiso 1 1 calc R U . . .
C9 C 0.4620(3) 0.4442(3) 0.1897(3) 0.0346(12) Uani 1 1 d . . . . .
H9A H 0.4932 0.3913 0.1883 0.052 Uiso 1 1 calc R U . . .
H9B H 0.4962 0.4852 0.2197 0.052 Uiso 1 1 calc R U . . .
H9C H 0.4526 0.4641 0.1346 0.052 Uiso 1 1 calc R U . . .
C10 C 0.3006(3) 0.5325(3) 0.2466(3) 0.0377(12) Uani 1 1 d . . . . .
H10A H 0.2941 0.5553 0.1922 0.056 Uiso 1 1 calc R U . . .
H10B H 0.3358 0.5703 0.2793 0.056 Uiso 1 1 calc R U . . .
H10C H 0.2434 0.5261 0.2713 0.056 Uiso 1 1 calc R U . . .
C11 C 0.5348(3) 0.4795(3) 0.6971(3) 0.0242(10) Uani 1 1 d . . . . .
C12 C 0.5671(3) 0.5328(3) 0.7680(3) 0.0423(14) Uani 1 1 d . . . . .
H12A H 0.6299 0.5401 0.7638 0.063 Uiso 1 1 calc R U . . .
H12B H 0.5532 0.5049 0.8189 0.063 Uiso 1 1 calc R U . . .
H12C H 0.5387 0.5871 0.7665 0.063 Uiso 1 1 calc R U . . .
C13 C 0.4370(3) 0.4731(3) 0.7100(3) 0.0320(11) Uani 1 1 d . . . . .
H13A H 0.4103 0.5276 0.7013 0.048 Uiso 1 1 calc R U . . .
H13B H 0.4253 0.4546 0.7652 0.048 Uiso 1 1 calc R U . . .
H13C H 0.4126 0.4330 0.6719 0.048 Uiso 1 1 calc R U . . .
C14 C 0.5782(3) 0.3960(3) 0.7003(3) 0.0410(13) Uani 1 1 d . . . . .
H14A H 0.5567 0.3613 0.6561 0.061 Uiso 1 1 calc R U . . .
H14B H 0.5652 0.3692 0.7519 0.061 Uiso 1 1 calc R U . . .
H14C H 0.6410 0.4031 0.6949 0.061 Uiso 1 1 calc R U . . .
C15 C 0.7115(3) 0.4419(3) 0.4871(3) 0.0403(13) Uani 1 1 d . . . . .
H15A H 0.6605 0.4335 0.4529 0.060 Uiso 1 1 calc R U . . .
H15B H 0.7020 0.4153 0.5394 0.060 Uiso 1 1 calc R U . . .
H15C H 0.7624 0.4172 0.4611 0.060 Uiso 1 1 calc R U . . .
C16 C 0.7255(3) 0.6116(3) 0.4022(3) 0.0362(12) Uani 1 1 d . . . . .
H16A H 0.7675 0.5866 0.3652 0.054 Uiso 1 1 calc R U . . .
H16B H 0.7395 0.6704 0.4100 0.054 Uiso 1 1 calc R U . . .
H16C H 0.6672 0.6065 0.3796 0.054 Uiso 1 1 calc R U . . .
C17 C 0.8470(3) 0.5637(4) 0.5354(4) 0.0503(15) Uani 1 1 d . . . . .
H17A H 0.8846 0.5411 0.4932 0.075 Uiso 1 1 calc R U . . .
H17B H 0.8550 0.5319 0.5851 0.075 Uiso 1 1 calc R U . . .
H17C H 0.8620 0.6220 0.5450 0.075 Uiso 1 1 calc R U . . .
C18 C 0.5294(3) 0.7374(3) 0.4430(3) 0.0465(14) Uani 1 1 d . . . . .
H18A H 0.5869 0.7343 0.4183 0.070 Uiso 1 1 calc R U . . .
H18B H 0.5041 0.7922 0.4327 0.070 Uiso 1 1 calc R U . . .
H18C H 0.4921 0.6944 0.4197 0.070 Uiso 1 1 calc R U . . .
C19 C 0.5730(4) 0.8261(3) 0.5916(4) 0.0628(18) Uani 1 1 d . . . . .
H19A H 0.6233 0.8455 0.5609 0.094 Uiso 1 1 calc R U . . .
H19B H 0.5883 0.8221 0.6488 0.094 Uiso 1 1 calc R U . . .
H19C H 0.5251 0.8654 0.5850 0.094 Uiso 1 1 calc R U . . .
C20 C 0.4299(3) 0.7002(4) 0.5979(4) 0.0581(18) Uani 1 1 d . . . . .
H20A H 0.3886 0.7414 0.5777 0.087 Uiso 1 1 calc R U . . .
H20B H 0.4334 0.7040 0.6567 0.087 Uiso 1 1 calc R U . . .
H20C H 0.4106 0.6444 0.5825 0.087 Uiso 1 1 calc R U . . .
C21 C 0.7775(3) 0.7481(3) 0.6440(3) 0.0459(14) Uani 1 1 d . . . . .
H21A H 0.7703 0.7385 0.5860 0.069 Uiso 1 1 calc R U . . .
H21B H 0.8389 0.7439 0.6581 0.069 Uiso 1 1 calc R U . . .
H21C H 0.7561 0.8036 0.6577 0.069 Uiso 1 1 calc R U . . .
C22 C 0.6554(4) 0.7244(4) 0.7849(3) 0.0553(16) Uani 1 1 d . . . . .
H22A H 0.5996 0.7445 0.7648 0.083 Uiso 1 1 calc R U . . .
H22B H 0.6906 0.7716 0.8025 0.083 Uiso 1 1 calc R U . . .
H22C H 0.6458 0.6868 0.8305 0.083 Uiso 1 1 calc R U . . .
C23 C 0.7948(3) 0.5960(3) 0.7519(3) 0.0483(15) Uani 1 1 d . . . . .
H23A H 0.8334 0.5727 0.7109 0.072 Uiso 1 1 calc R U . . .
H23B H 0.7642 0.5509 0.7795 0.072 Uiso 1 1 calc R U . . .
H23C H 0.8289 0.6275 0.7912 0.072 Uiso 1 1 calc R U . . .

loop_
_atom_site_aniso_label
_atom_site_aniso_U_11
_atom_site_aniso_U_22
_atom_site_aniso_U_33
_atom_site_aniso_U_23
_atom_site_aniso_U_13
_atom_site_aniso_U_12
P1 0.0593(9) 0.0390(8) 0.0288(7) 0.0057(6) -0.0114(7) -0.0263(7)
P2 0.0499(8) 0.0388(8) 0.0295(7) 0.0024(7) -0.0100(6) -0.0140(7)
N1 0.034(2) 0.026(2) 0.0170(18) -0.0009(16) -0.0032(16) -0.0123(17)
N2 0.044(2) 0.035(2) 0.022(2) 0.0029(18) -0.0111(18) -0.0229(19)
C1 0.030(3) 0.031(3) 0.019(2) 0.002(2) -0.0040(18) -0.008(2)
Si1 0.0235(6) 0.0208(6) 0.0201(6) -0.0022(5) -0.0026(5) -0.0048(5)
Si2 0.0285(7) 0.0300(7) 0.0300(7) 0.0030(6) 0.0051(6) 0.0048(6)
Si3 0.0291(7) 0.0236(7) 0.0246(7) -0.0003(6) -0.0012(5) 0.0007(5)
Si4 0.0234(6) 0.0253(7) 0.0222(6) 0.0002(5) -0.0045(5) -0.0026(5)
Si5 0.0196(6) 0.0196(6) 0.0153(5) -0.0015(5) -0.0017(5) -0.0031(5)
Si6 0.0296(7) 0.0267(7) 0.0195(6) 0.0015(5) 0.0036(5) 0.0032(6)
Si7 0.0279(7) 0.0243(7) 0.0351(8) 0.0056(6) 0.0055(6) 0.0033(6)
Si8 0.0384(8) 0.0373(8) 0.0216(7) -0.0065(6) -0.0074(6) -0.0127(6)
N3 0.0248(19) 0.0204(19) 0.0160(18) -0.0006(15) -0.0051(14) -0.0053(15)
C2 0.087(5) 0.049(4) 0.068(5) 0.004(3) 0.039(4) 0.023(4)
C3 0.034(3) 0.050(3) 0.033(3) 0.006(3) 0.002(2) -0.006(2)
C4 0.028(3) 0.080(4) 0.050(4) 0.029(3) 0.001(3) -0.004(3)
C5 0.046(3) 0.039(3) 0.037(3) 0.008(3) -0.003(2) 0.012(3)
C6 0.071(4) 0.023(3) 0.048(4) 0.000(3) -0.016(3) -0.010(3)
C7 0.049(3) 0.046(3) 0.062(4) 0.010(3) 0.025(3) 0.020(3)
C8 0.038(3) 0.040(3) 0.033(3) 0.003(2) -0.007(2) -0.010(2)
C9 0.041(3) 0.036(3) 0.027(3) 0.001(2) 0.005(2) -0.009(2)
C10 0.030(3) 0.036(3) 0.046(3) 0.006(3) -0.006(2) -0.006(2)
C11 0.025(2) 0.029(2) 0.018(2) 0.005(2) 0.0014(18) -0.005(2)
C12 0.052(3) 0.059(4) 0.016(2) 0.008(2) 0.000(2) -0.018(3)
C13 0.036(3) 0.032(3) 0.028(3) 0.005(2) 0.004(2) -0.003(2)
C14 0.044(3) 0.044(3) 0.034(3) 0.013(3) 0.006(2) 0.007(3)
C15 0.061(3) 0.026(3) 0.034(3) 0.002(2) 0.010(3) 0.004(3)
C16 0.043(3) 0.039(3) 0.026(2) 0.007(2) 0.010(2) 0.004(2)
C17 0.030(3) 0.069(4) 0.052(4) 0.004(3) 0.005(2) 0.006(3)
C18 0.047(3) 0.051(3) 0.041(3) 0.011(3) -0.008(3) 0.015(3)
C19 0.075(4) 0.025(3) 0.089(5) -0.009(3) -0.006(4) 0.013(3)
C20 0.044(3) 0.057(4) 0.074(4) 0.025(3) 0.021(3) 0.017(3)
C21 0.045(3) 0.041(3) 0.052(4) -0.004(3) -0.011(3) -0.024(3)
C22 0.078(4) 0.060(4) 0.027(3) -0.016(3) 0.001(3) -0.016(3)
C23 0.045(3) 0.065(4) 0.035(3) 0.012(3) -0.018(2) -0.018(3)

loop_
_atom_type_symbol
_atom_type_description
_atom_type_scat_dispersion_real
_atom_type_scat_dispersion_imag
_atom_type_scat_source
C C 0.0033 0.0016 'International Tables Vol C Tables 4.2.6.8 and 6.1.1.4'
H H 0.0000 0.0000 'International Tables Vol C Tables 4.2.6.8 and 6.1.1.4'
N N 0.0061 0.0033 'International Tables Vol C Tables 4.2.6.8 and 6.1.1.4'
P P 0.1023 0.0942 'International Tables Vol C Tables 4.2.6.8 and 6.1.1.4'
Si Si 0.0817 0.0704 'International Tables Vol C Tables 4.2.6.8 and 6.1.1.4'

loop_
_geom_angle_atom_site_label_1
_geom_angle_atom_site_label_2
_geom_angle_atom_site_label_3
_geom_angle
_geom_angle_site_symmetry_1
_geom_angle_site_symmetry_3
_geom_angle_publ_flag
N1 P1 C1 93.47(19) . . ?
N2 P2 N1 98.98(19) . . ?
P2 N1 P1 115.0(2) . . ?
P2 N1 Si1 123.8(2) . . ?
P1 N1 Si1 121.0(2) . . ?
C1 N2 P2 118.1(3) . . ?
N2 C1 N3 115.3(4) . . ?
N2 C1 P1 114.3(3) . . ?
N3 C1 P1 130.3(3) . . ?
N1 Si1 Si2 105.07(13) . . ?
N1 Si1 Si3 108.91(13) . . ?
Si2 Si1 Si3 112.60(6) . . ?
N1 Si1 Si4 108.30(12) . . ?
Si2 Si1 Si4 109.56(6) . . ?
Si3 Si1 Si4 112.07(6) . . ?
C4 Si2 C3 108.2(2) . . ?
C4 Si2 C2 110.8(3) . . ?
C3 Si2 C2 108.4(3) . . ?
C4 Si2 Si1 110.07(18) . . ?
C3 Si2 Si1 112.31(16) . . ?
C2 Si2 Si1 107.06(19) . . ?
C6 Si3 C7 109.5(3) . . ?
C6 Si3 C5 107.7(2) . . ?
C7 Si3 C5 108.9(2) . . ?
C6 Si3 Si1 108.18(17) . . ?
C7 Si3 Si1 110.48(17) . . ?
C5 Si3 Si1 111.92(17) . . ?
C10 Si4 C8 108.8(2) . . ?
C10 Si4 C9 107.8(2) . . ?
C8 Si4 C9 108.5(2) . . ?
C10 Si4 Si1 111.42(18) . . ?
C8 Si4 Si1 106.32(16) . . ?
C9 Si4 Si1 113.93(16) . . ?
N3 Si5 Si8 120.02(12) . . ?
N3 Si5 Si7 106.02(12) . . ?
Si8 Si5 Si7 104.51(7) . . ?
N3 Si5 Si6 105.19(12) . . ?
Si8 Si5 Si6 105.32(7) . . ?
Si7 Si5 Si6 116.45(7) . . ?
C15 Si6 C16 110.0(2) . . ?
C15 Si6 C17 104.2(3) . . ?
C16 Si6 C17 105.3(2) . . ?
C15 Si6 Si5 109.72(17) . . ?
C16 Si6 Si5 113.09(16) . . ?
C17 Si6 Si5 114.17(19) . . ?
C18 Si7 C20 110.1(3) . . ?
C18 Si7 C19 102.9(3) . . ?
C20 Si7 C19 106.1(3) . . ?
C18 Si7 Si5 117.32(18) . . ?
C20 Si7 Si5 105.62(18) . . ?
C19 Si7 Si5 114.39(19) . . ?
C22 Si8 C23 107.2(3) . . ?
C22 Si8 C21 106.4(3) . . ?
C23 Si8 C21 107.1(2) . . ?
C22 Si8 Si5 117.58(19) . . ?
C23 Si8 Si5 116.70(18) . . ?
C21 Si8 Si5 100.64(17) . . ?
C1 N3 C11 118.6(3) . . ?
C1 N3 Si5 110.9(3) . . ?
C11 N3 Si5 130.5(3) . . ?
Si2 C2 H2A 109.5 . . ?
Si2 C2 H2B 109.5 . . ?
H2A C2 H2B 109.5 . . ?
Si2 C2 H2C 109.5 . . ?
H2A C2 H2C 109.5 . . ?
H2B C2 H2C 109.5 . . ?
Si2 C3 H3A 109.5 . . ?
Si2 C3 H3B 109.5 . . ?
H3A C3 H3B 109.5 . . ?
Si2 C3 H3C 109.5 . . ?
H3A C3 H3C 109.5 . . ?
H3B C3 H3C 109.5 . . ?
Si2 C4 H4A 109.5 . . ?
Si2 C4 H4B 109.5 . . ?
H4A C4 H4B 109.5 . . ?
Si2 C4 H4C 109.5 . . ?
H4A C4 H4C 109.5 . . ?
H4B C4 H4C 109.5 . . ?
Si3 C5 H5A 109.5 . . ?
Si3 C5 H5B 109.5 . . ?
H5A C5 H5B 109.5 . . ?
Si3 C5 H5C 109.5 . . ?
H5A C5 H5C 109.5 . . ?
H5B C5 H5C 109.5 . . ?
Si3 C6 H6A 109.5 . . ?
Si3 C6 H6B 109.5 . . ?
H6A C6 H6B 109.5 . . ?
Si3 C6 H6C 109.5 . . ?
H6A C6 H6C 109.5 . . ?
H6B C6 H6C 109.5 . . ?
Si3 C7 H7A 109.5 . . ?
Si3 C7 H7B 109.5 . . ?
H7A C7 H7B 109.5 . . ?
Si3 C7 H7C 109.5 . . ?
H7A C7 H7C 109.5 . . ?
H7B C7 H7C 109.5 . . ?
Si4 C8 H8A 109.5 . . ?
Si4 C8 H8B 109.5 . . ?
H8A C8 H8B 109.5 . . ?
Si4 C8 H8C 109.5 . . ?
H8A C8 H8C 109.5 . . ?
H8B C8 H8C 109.5 . . ?
Si4 C9 H9A 109.5 . . ?
Si4 C9 H9B 109.5 . . ?
H9A C9 H9B 109.5 . . ?
Si4 C9 H9C 109.5 . . ?
H9A C9 H9C 109.5 . . ?
H9B C9 H9C 109.5 . . ?
Si4 C10 H10A 109.5 . . ?
Si4 C10 H10B 109.5 . . ?
H10A C10 H10B 109.5 . . ?
Si4 C10 H10C 109.5 . . ?
H10A C10 H10C 109.5 . . ?
H10B C10 H10C 109.5 . . ?
N3 C11 C14 110.3(4) . . ?
N3 C11 C13 111.2(3) . . ?
C14 C11 C13 112.0(4) . . ?
N3 C11 C12 109.5(3) . . ?
C14 C11 C12 109.1(4) . . ?
C13 C11 C12 104.5(4) . . ?
C11 C12 H12A 109.5 . . ?
C11 C12 H12B 109.5 . . ?
H12A C12 H12B 109.5 . . ?
C11 C12 H12C 109.5 . . ?
H12A C12 H12C 109.5 . . ?
H12B C12 H12C 109.5 . . ?
C11 C13 H13A 109.5 . . ?
C11 C13 H13B 109.5 . . ?
H13A C13 H13B 109.5 . . ?
C11 C13 H13C 109.5 . . ?
H13A C13 H13C 109.5 . . ?
H13B C13 H13C 109.5 . . ?
C11 C14 H14A 109.5 . . ?
C11 C14 H14B 109.5 . . ?
H14A C14 H14B 109.5 . . ?
C11 C14 H14C 109.5 . . ?
H14A C14 H14C 109.5 . . ?
H14B C14 H14C 109.5 . . ?
Si6 C15 H15A 109.5 . . ?
Si6 C15 H15B 109.5 . . ?
H15A C15 H15B 109.5 . . ?
Si6 C15 H15C 109.5 . . ?
H15A C15 H15C 109.5 . . ?
H15B C15 H15C 109.5 . . ?
Si6 C16 H16A 109.5 . . ?
Si6 C16 H16B 109.5 . . ?
H16A C16 H16B 109.5 . . ?
Si6 C16 H16C 109.5 . . ?
H16A C16 H16C 109.5 . . ?
H16B C16 H16C 109.5 . . ?
Si6 C17 H17A 109.5 . . ?
Si6 C17 H17B 109.5 . . ?
H17A C17 H17B 109.5 . . ?
Si6 C17 H17C 109.5 . . ?
H17A C17 H17C 109.5 . . ?
H17B C17 H17C 109.5 . . ?
Si7 C18 H18A 109.5 . . ?
Si7 C18 H18B 109.5 . . ?
H18A C18 H18B 109.5 . . ?
Si7 C18 H18C 109.5 . . ?
H18A C18 H18C 109.5 . . ?
H18B C18 H18C 109.5 . . ?
Si7 C19 H19A 109.5 . . ?
Si7 C19 H19B 109.5 . . ?
H19A C19 H19B 109.5 . . ?
Si7 C19 H19C 109.5 . . ?
H19A C19 H19C 109.5 . . ?
H19B C19 H19C 109.5 . . ?
Si7 C20 H20A 109.5 . . ?
Si7 C20 H20B 109.5 . . ?
H20A C20 H20B 109.5 . . ?
Si7 C20 H20C 109.5 . . ?
H20A C20 H20C 109.5 . . ?
H20B C20 H20C 109.5 . . ?
Si8 C21 H21A 109.5 . . ?
Si8 C21 H21B 109.5 . . ?
H21A C21 H21B 109.5 . . ?
Si8 C21 H21C 109.5 . . ?
H21A C21 H21C 109.5 . . ?
H21B C21 H21C 109.5 . . ?
Si8 C22 H22A 109.5 . . ?
Si8 C22 H22B 109.5 . . ?
H22A C22 H22B 109.5 . . ?
Si8 C22 H22C 109.5 . . ?
H22A C22 H22C 109.5 . . ?
H22B C22 H22C 109.5 . . ?
Si8 C23 H23A 109.5 . . ?
Si8 C23 H23B 109.5 . . ?
H23A C23 H23B 109.5 . . ?
Si8 C23 H23C 109.5 . . ?
H23A C23 H23C 109.5 . . ?
H23B C23 H23C 109.5 . . ?

loop_
_geom_bond_atom_site_label_1
_geom_bond_atom_site_label_2
_geom_bond_distance
_geom_bond_site_symmetry_2
_geom_bond_publ_flag
P1 N1 1.727(4) . ?
P1 C1 1.782(4) . ?
P2 N2 1.612(4) . ?
P2 N1 1.670(4) . ?
N1 Si1 1.814(3) . ?
N2 C1 1.363(5) . ?
C1 N3 1.371(5) . ?
Si1 Si2 2.3610(18) . ?
Si1 Si3 2.3618(18) . ?
Si1 Si4 2.3772(18) . ?
Si2 C4 1.851(5) . ?
Si2 C3 1.873(5) . ?
Si2 C2 1.886(6) . ?
Si3 C6 1.866(5) . ?
Si3 C7 1.871(5) . ?
Si3 C5 1.873(5) . ?
Si4 C10 1.864(5) . ?
Si4 C8 1.873(5) . ?
Si4 C9 1.874(5) . ?
Si5 N3 1.831(3) . ?
Si5 Si8 2.3698(18) . ?
Si5 Si7 2.3833(17) . ?
Si5 Si6 2.3870(17) . ?
Si6 C15 1.882(5) . ?
Si6 C16 1.882(5) . ?
Si6 C17 1.893(5) . ?
Si7 C18 1.859(5) . ?
Si7 C20 1.868(5) . ?
Si7 C19 1.888(5) . ?
Si8 C22 1.882(5) . ?
Si8 C23 1.888(5) . ?
Si8 C21 1.900(5) . ?
N3 C11 1.504(5) . ?
C2 H2A 0.9800 . ?
C2 H2B 0.9800 . ?
C2 H2C 0.9800 . ?
C3 H3A 0.9800 . ?
C3 H3B 0.9800 . ?
C3 H3C 0.9800 . ?
C4 H4A 0.9800 . ?
C4 H4B 0.9800 . ?
C4 H4C 0.9800 . ?
C5 H5A 0.9800 . ?
C5 H5B 0.9800 . ?
C5 H5C 0.9800 . ?
C6 H6A 0.9800 . ?
C6 H6B 0.9800 . ?
C6 H6C 0.9800 . ?
C7 H7A 0.9800 . ?
C7 H7B 0.9800 . ?
C7 H7C 0.9800 . ?
C8 H8A 0.9800 . ?
C8 H8B 0.9800 . ?
C8 H8C 0.9800 . ?
C9 H9A 0.9800 . ?
C9 H9B 0.9800 . ?
C9 H9C 0.9800 . ?
C10 H10A 0.9800 . ?
C10 H10B 0.9800 . ?
C10 H10C 0.9800 . ?
C11 C14 1.505(6) . ?
C11 C13 1.529(6) . ?
C11 C12 1.539(6) . ?
C12 H12A 0.9800 . ?
C12 H12B 0.9800 . ?
C12 H12C 0.9800 . ?
C13 H13A 0.9800 . ?
C13 H13B 0.9800 . ?
C13 H13C 0.9800 . ?
C14 H14A 0.9800 . ?
C14 H14B 0.9800 . ?
C14 H14C 0.9800 . ?
C15 H15A 0.9800 . ?
C15 H15B 0.9800 . ?
C15 H15C 0.9800 . ?
C16 H16A 0.9800 . ?
C16 H16B 0.9800 . ?
C16 H16C 0.9800 . ?
C17 H17A 0.9800 . ?
C17 H17B 0.9800 . ?
C17 H17C 0.9800 . ?
C18 H18A 0.9800 . ?
C18 H18B 0.9800 . ?
C18 H18C 0.9800 . ?
C19 H19A 0.9800 . ?
C19 H19B 0.9800 . ?
C19 H19C 0.9800 . ?
C20 H20A 0.9800 . ?
C20 H20B 0.9800 . ?
C20 H20C 0.9800 . ?
C21 H21A 0.9800 . ?
C21 H21B 0.9800 . ?
C21 H21C 0.9800 . ?
C22 H22A 0.9800 . ?
C22 H22B 0.9800 . ?
C22 H22C 0.9800 . ?
C23 H23A 0.9800 . ?
C23 H23B 0.9800 . ?
C23 H23C 0.9800 . ?

loop_
_geom_torsion_atom_site_label_1
_geom_torsion_atom_site_label_2
_geom_torsion_atom_site_label_3
_geom_torsion_atom_site_label_4
_geom_torsion
_geom_torsion_site_symmetry_1
_geom_torsion_site_symmetry_2
_geom_torsion_site_symmetry_3
_geom_torsion_site_symmetry_4
_geom_torsion_publ_flag
N2 P2 N1 P1 -0.9(3) . . . . ?
N2 P2 N1 Si1 173.9(3) . . . . ?
C1 P1 N1 P2 1.8(3) . . . . ?
C1 P1 N1 Si1 -173.1(3) . . . . ?
N1 P2 N2 C1 -0.9(4) . . . . ?
P2 N2 C1 N3 179.6(3) . . . . ?
P2 N2 C1 P1 2.3(5) . . . . ?
N1 P1 C1 N2 -2.4(4) . . . . ?
N1 P1 C1 N3 -179.2(4) . . . . ?
P2 N1 Si1 Si2 -116.5(2) . . . . ?
P1 N1 Si1 Si2 58.0(2) . . . . ?
P2 N1 Si1 Si3 122.6(2) . . . . ?
P1 N1 Si1 Si3 -62.9(2) . . . . ?
P2 N1 Si1 Si4 0.5(3) . . . . ?
P1 N1 Si1 Si4 174.98(19) . . . . ?
N2 C1 N3 C11 172.6(4) . . . . ?
P1 C1 N3 C11 -10.7(6) . . . . ?
N2 C1 N3 Si5 -7.9(5) . . . . ?
P1 C1 N3 Si5 168.9(3) . . . . ?
Si8 Si5 N3 C1 -176.7(3) . . . . ?
Si7 Si5 N3 C1 65.5(3) . . . . ?
Si6 Si5 N3 C1 -58.5(3) . . . . ?
Si8 Si5 N3 C11 2.8(4) . . . . ?
Si7 Si5 N3 C11 -115.0(3) . . . . ?
Si6 Si5 N3 C11 121.0(3) . . . . ?
C1 N3 C11 C14 74.1(5) . . . . ?
Si5 N3 C11 C14 -105.3(4) . . . . ?
C1 N3 C11 C13 -50.8(5) . . . . ?
Si5 N3 C11 C13 129.8(3) . . . . ?
C1 N3 C11 C12 -165.8(4) . . . . ?
Si5 N3 C11 C12 14.7(5) . . . . ?
